data_7218061
loop_
_publ_author_name
'Hao, Xiu-Li'
'Ma, Yuan-Yuan'
'Wang, Yong-Hui'
'Zang, Hong-Ying'
'Li, Yang-Guang'

_publ_section_title
;
 Isopolymolybdate-induced organic--inorganic hybrid assemblies with copper
 ions and bichelate-bridging ligands
;
_journal_issue 43
_journal_name_full CrystEngComm
_journal_page_first 10017
_journal_paper_doi 10.1039/C4CE01591F
_journal_volume 16
_journal_year 2014
_chemical_formula_sum 'C48 H40 Cu2 Mo6 N12 O19'
_chemical_formula_weight 1791.64
_chemical_name_systematic
; 
 ? 
;
_space_group_IT_number 60
_symmetry_cell_setting orthorhombic
_symmetry_space_group_name_Hall '-P 2n 2ab'
_symmetry_space_group_name_H-M 'P b c n'
_atom_sites_solution_hydrogens geom
_atom_sites_solution_primary direct
_atom_sites_solution_secondary difmap
_audit_creation_method SHELXL-97
_cell_angle_alpha 90.00
_cell_angle_beta 90.00
_cell_angle_gamma 90.00
_cell_formula_units_Z 4
_cell_length_a 17.3590(6)
_cell_length_b 12.5591(4)
_cell_length_c 25.1230(7)
_cell_measurement_reflns_used 4525
_cell_measurement_temperature 150(2)
_cell_measurement_theta_max 29.2614
_cell_measurement_theta_min 2.9598
_cell_volume 5477.2(3)
_computing_cell_refinement PROCESS-AUTO
_computing_data_collection PROCESS-AUTO
_computing_data_reduction CrystalStructure
_computing_structure_refinement 'SHELXL-97 (Sheldrick, 1997)'
_computing_structure_solution 'SHELXS-97 (Sheldrick, 1990)'
_diffrn_ambient_temperature 150(2)
_diffrn_detector_area_resol_mean 0.01
_diffrn_measured_fraction_theta_full 0.998
_diffrn_measured_fraction_theta_max 0.998
_diffrn_measurement_device_type 'Rigaku R-AXIS RAPID IP'
_diffrn_measurement_method Oscillation
_diffrn_radiation_monochromator graphite
_diffrn_radiation_source 'fine-focus sealed tube'
_diffrn_radiation_type MoK\a
_diffrn_radiation_wavelength 0.71073
_diffrn_reflns_av_R_equivalents 0.0753
_diffrn_reflns_av_sigmaI/netI 0.0846
_diffrn_reflns_limit_h_max 20
_diffrn_reflns_limit_h_min -20
_diffrn_reflns_limit_k_max 14
_diffrn_reflns_limit_k_min -14
_diffrn_reflns_limit_l_max 25
_diffrn_reflns_limit_l_min -29
_diffrn_reflns_number 19408
_diffrn_reflns_theta_full 25.00
_diffrn_reflns_theta_max 25.00
_diffrn_reflns_theta_min 2.97
_diffrn_standards_decay_% none
_diffrn_standards_interval_count 0
_diffrn_standards_interval_time 0
_diffrn_standards_number 0
_exptl_absorpt_coefficient_mu 2.176
_exptl_absorpt_correction_T_max 0.6461
_exptl_absorpt_correction_T_min 0.6016
_exptl_absorpt_correction_type multi-scan
_exptl_absorpt_process_details 'ABSCOR by T.Higashi 8 March, 1995'
_exptl_crystal_colour yellow
_exptl_crystal_density_diffrn 2.173
_exptl_crystal_density_method 'not measured'
_exptl_crystal_description block
_exptl_crystal_F_000 3496
_exptl_crystal_size_max 0.26
_exptl_crystal_size_mid 0.24
_exptl_crystal_size_min 0.22
_refine_diff_density_max 0.613
_refine_diff_density_min -0.629
_refine_diff_density_rms 0.115
_refine_ls_extinction_method none
_refine_ls_goodness_of_fit_ref 0.987
_refine_ls_hydrogen_treatment constr
_refine_ls_matrix_type full
_refine_ls_number_parameters 394
_refine_ls_number_reflns 4812
_refine_ls_number_restraints 0
_refine_ls_restrained_S_all 0.987
_refine_ls_R_factor_all 0.0820
_refine_ls_R_factor_gt 0.0438
_refine_ls_shift/su_max 0.001
_refine_ls_shift/su_mean 0.000
_refine_ls_structure_factor_coef Fsqd
_refine_ls_weighting_details 'calc w=1/[\s^2^(Fo^2^)+(0.0197P)^2^+0.0000P] where P=(Fo^2^+2Fc^2^)/3'
_refine_ls_weighting_scheme calc
_refine_ls_wR_factor_gt 0.0716
_refine_ls_wR_factor_ref 0.0861
_reflns_number_gt 3247
_reflns_number_total 4812
_reflns_threshold_expression >2sigma(I)
_cod_data_source_file c4ce01591f2.cif
_cod_data_source_block 2
_cod_depositor_comments
;
The following automatic conversions were performed:

'_symmetry_cell_setting' value 'Orthorhombic' changed to
'orthorhombic' according to
/usr/data/users/saulius/crontab/automatic-downloads/rss-feeds/RSC/lib/dictionaries/cif_core.dic
dictionary named 'cif_core.dic' version 2.4.2 from 2011-04-26.

Automatic conversion script
Id: cif_fix_values 2281 2013-09-26 08:29:07Z andrius 

 Adding full bibliography for 7218060--7218066.cif.
;
_cod_original_sg_symbol_H-M Pbcn
_cod_database_code 7218061

loop_
_symmetry_equiv_pos_as_xyz
'x, y, z'
'-x+1/2, -y+1/2, z+1/2'
'x+1/2, -y+1/2, -z'
'-x, y, -z+1/2'
'-x, -y, -z'
'x-1/2, y-1/2, -z-1/2'
'-x-1/2, y-1/2, z'
'x, -y, z-1/2'

loop_
_atom_site_label
_atom_site_type_symbol
_atom_site_fract_x
_atom_site_fract_y
_atom_site_fract_z
_atom_site_U_iso_or_equiv
_atom_site_adp_type
_atom_site_occupancy
_atom_site_symmetry_multiplicity
_atom_site_calc_flag
_atom_site_refinement_flags
Cu1 Cu 0.16818(5) 0.57760(6) 0.27951(3) 0.0492(3) Uani 1 1 d .
Mo1 Mo 0.44140(3) 0.66020(4) -0.02370(2) 0.03637(17) Uani 1 1 d .
Mo2 Mo 0.61918(3) 0.58073(4) -0.00546(2) 0.03663(17) Uani 1 1 d .
Mo3 Mo 0.49159(4) 0.54724(4) 0.08862(2) 0.03579(17) Uani 1 1 d .
O1 O 0.5515(2) 0.6937(3) -0.01902(15) 0.0387(11) Uani 1 1 d .
O2 O 0.6051(2) 0.5281(3) -0.07517(14) 0.0375(11) Uani 1 1 d .
O3 O 0.4472(3) 0.6660(3) 0.05475(15) 0.0400(11) Uani 1 1 d .
O4 O 0.3573(2) 0.5681(3) -0.01460(16) 0.0415(11) Uani 1 1 d .
O5 O 0.4836(3) 0.5759(3) 0.15386(15) 0.0514(13) Uani 1 1 d .
O6 O 0.5000 0.5000 0.0000 0.0269(13) Uani 1 2 d S
O7 O 0.5905(2) 0.5954(3) 0.07004(15) 0.0419(11) Uani 1 1 d .
O8 O 0.7067(2) 0.6366(4) -0.00703(17) 0.0507(13) Uani 1 1 d .
O9 O 0.4647(2) 0.5970(3) -0.09003(14) 0.0383(11) Uani 1 1 d .
O10 O 0.4028(3) 0.7778(3) -0.04003(17) 0.0539(13) Uani 1 1 d .
C1 C 0.2567(4) 0.6916(5) 0.3667(3) 0.0459(18) Uani 1 1 d .
H1A H 0.2768 0.6239 0.3763 0.055 Uiso 1 1 calc R
C2 C 0.2747(4) 0.7780(6) 0.3979(2) 0.0460(18) Uani 1 1 d .
H2A H 0.3067 0.7698 0.4283 0.055 Uiso 1 1 calc R
C3 C 0.2464(4) 0.8753(5) 0.3847(2) 0.0411(17) Uani 1 1 d .
H3A H 0.2580 0.9360 0.4058 0.049 Uiso 1 1 calc R
C4 C 0.1998(4) 0.8841(5) 0.3396(2) 0.0362(16) Uani 1 1 d .
H4A H 0.1791 0.9512 0.3296 0.043 Uiso 1 1 calc R
C5 C 0.1844(3) 0.7953(5) 0.3100(2) 0.0310(15) Uani 1 1 d .
C6 C 0.1353(4) 0.7991(5) 0.2632(2) 0.0324(15) Uani 1 1 d .
C7 C 0.1039(4) 0.8847(5) 0.2351(3) 0.0472(19) Uani 1 1 d .
H7A H 0.1110 0.9585 0.2419 0.057 Uiso 1 1 calc R
C8 C 0.0614(4) 0.8400(5) 0.1963(2) 0.0503(19) Uani 1 1 d .
H8A H 0.0329 0.8774 0.1700 0.060 Uiso 1 1 calc R
C9 C 0.0254(4) 0.6550(5) 0.1698(2) 0.0415(17) Uani 1 1 d .
H9A H -0.0241 0.6856 0.1576 0.050 Uiso 1 1 calc R
H9B H 0.0132 0.5940 0.1933 0.050 Uiso 1 1 calc R
C10 C 0.0685(4) 0.6137(5) 0.1219(2) 0.0314(15) Uani 1 1 d .
C11 C 0.1403(4) 0.6514(5) 0.1082(3) 0.0465(18) Uani 1 1 d .
H11A H 0.1634 0.7062 0.1288 0.056 Uiso 1 1 calc R
C12 C 0.1794(4) 0.6101(6) 0.0646(3) 0.0490(19) Uani 1 1 d .
H12A H 0.2287 0.6374 0.0552 0.059 Uiso 1 1 calc R
C13 C 0.1471(5) 0.5302(6) 0.0351(3) 0.055(2) Uani 1 1 d .
H13A H 0.1743 0.5002 0.0059 0.066 Uiso 1 1 calc R
C14 C 0.0739(4) 0.4933(5) 0.0484(2) 0.0430(18) Uani 1 1 d .
H14A H 0.0516 0.4374 0.0282 0.052 Uiso 1 1 calc R
C15 C 0.0334(4) 0.5364(5) 0.0902(2) 0.0322(15) Uani 1 1 d .
C16 C -0.0482(4) 0.5026(5) 0.0997(2) 0.0375(16) Uani 1 1 d .
H16A H -0.0797 0.5669 0.1063 0.045 Uiso 1 1 calc R
H16B H -0.0680 0.4685 0.0669 0.045 Uiso 1 1 calc R
C17 C -0.0359(4) 0.3275(5) 0.1474(3) 0.0480(19) Uani 1 1 d .
H17A H -0.0056 0.2911 0.1218 0.058 Uiso 1 1 calc R
C18 C -0.0630(4) 0.2854(5) 0.1932(3) 0.0441(18) Uani 1 1 d .
H18A H -0.0553 0.2151 0.2061 0.053 Uiso 1 1 calc R
C19 C -0.1045(4) 0.3670(5) 0.2174(2) 0.0326(15) Uani 1 1 d .
C20 C -0.1486(4) 0.3705(5) 0.2666(2) 0.0344(15) Uani 1 1 d .
C21 C -0.1457(4) 0.2896(5) 0.3040(2) 0.0460(18) Uani 1 1 d .
H21A H -0.1159 0.2275 0.2976 0.055 Uiso 1 1 calc R
C22 C -0.1866(4) 0.3005(7) 0.3505(3) 0.057(2) Uani 1 1 d .
H22A H -0.1852 0.2464 0.3769 0.069 Uiso 1 1 calc R
C23 C -0.2294(5) 0.3902(7) 0.3580(3) 0.058(2) Uani 1 1 d .
H23A H -0.2587 0.3986 0.3896 0.069 Uiso 1 1 calc R
C24 C -0.2302(4) 0.4683(6) 0.3200(3) 0.0520(19) Uani 1 1 d .
H24A H -0.2603 0.5303 0.3260 0.062 Uiso 1 1 calc R
N1 N 0.2121(3) 0.6982(4) 0.32326(19) 0.0360(13) Uani 1 1 d .
N2 N 0.1116(3) 0.7073(4) 0.24207(18) 0.0311(12) Uani 1 1 d .
N3 N 0.0659(3) 0.7351(4) 0.20091(18) 0.0356(13) Uani 1 1 d .
N4 N -0.0588(3) 0.4286(4) 0.14428(18) 0.0300(12) Uani 1 1 d .
N5 N -0.1019(3) 0.4544(4) 0.18661(18) 0.0290(12) Uani 1 1 d .
N6 N -0.1898(3) 0.4606(4) 0.27416(19) 0.0368(13) Uani 1 1 d .

loop_
_atom_site_aniso_label
_atom_site_aniso_U_11
_atom_site_aniso_U_22
_atom_site_aniso_U_33
_atom_site_aniso_U_23
_atom_site_aniso_U_13
_atom_site_aniso_U_12
Cu1 0.0583(6) 0.0265(5) 0.0629(6) 0.0000(4) -0.0036(5) -0.0031(4)
Mo1 0.0450(4) 0.0281(3) 0.0359(3) 0.0013(2) 0.0004(3) -0.0002(3)
Mo2 0.0336(3) 0.0370(3) 0.0393(3) -0.0037(3) 0.0038(3) -0.0122(3)
Mo3 0.0518(4) 0.0320(3) 0.0236(3) -0.0035(2) 0.0047(3) -0.0098(3)
O1 0.045(3) 0.032(2) 0.039(2) 0.0024(19) 0.006(2) -0.011(2)
O2 0.040(3) 0.041(3) 0.031(2) -0.0022(18) 0.013(2) -0.009(2)
O3 0.054(3) 0.029(2) 0.037(2) -0.0053(18) 0.009(2) -0.001(2)
O4 0.034(3) 0.043(3) 0.048(3) 0.000(2) 0.006(2) 0.002(2)
O5 0.083(4) 0.044(3) 0.027(2) -0.0062(19) 0.006(2) -0.020(3)
O6 0.030(3) 0.029(3) 0.022(3) 0.000(2) 0.000(3) -0.005(3)
O7 0.050(3) 0.044(3) 0.031(2) -0.0025(19) -0.004(2) -0.019(2)
O8 0.034(3) 0.054(3) 0.064(3) -0.010(2) 0.005(2) -0.013(2)
O9 0.049(3) 0.042(3) 0.023(2) 0.0030(18) -0.002(2) -0.002(2)
O10 0.063(4) 0.034(3) 0.065(3) 0.010(2) 0.005(3) 0.008(2)
C1 0.040(4) 0.043(4) 0.054(4) 0.019(3) -0.009(4) -0.001(3)
C2 0.044(5) 0.055(5) 0.039(4) 0.010(3) -0.010(3) -0.005(4)
C3 0.044(5) 0.046(4) 0.033(4) -0.004(3) 0.000(3) -0.002(3)
C4 0.043(4) 0.029(4) 0.036(4) 0.004(3) -0.003(3) -0.001(3)
C5 0.032(4) 0.032(4) 0.029(3) 0.006(3) 0.007(3) -0.006(3)
C6 0.036(4) 0.029(3) 0.032(3) 0.003(3) -0.001(3) -0.005(3)
C7 0.068(5) 0.022(3) 0.051(4) 0.006(3) -0.019(4) 0.000(3)
C8 0.068(6) 0.045(5) 0.038(4) 0.014(3) -0.020(4) -0.001(4)
C9 0.034(4) 0.056(5) 0.035(4) -0.009(3) -0.005(3) -0.011(3)
C10 0.032(4) 0.038(4) 0.024(3) 0.007(3) -0.003(3) -0.001(3)
C11 0.048(5) 0.051(4) 0.040(4) 0.002(3) -0.001(4) -0.003(4)
C12 0.027(4) 0.078(6) 0.042(4) 0.016(4) 0.007(4) 0.002(4)
C13 0.052(5) 0.082(6) 0.030(4) 0.006(4) 0.010(4) 0.022(4)
C14 0.056(5) 0.046(4) 0.027(3) -0.002(3) 0.004(4) 0.006(4)
C15 0.038(4) 0.038(4) 0.021(3) 0.007(3) -0.005(3) 0.003(3)
C16 0.046(5) 0.038(4) 0.029(3) 0.003(3) -0.007(3) -0.004(3)
C17 0.058(5) 0.034(4) 0.051(4) -0.005(3) 0.018(4) 0.001(4)
C18 0.047(5) 0.028(4) 0.057(4) 0.008(3) 0.014(4) 0.009(3)
C19 0.031(4) 0.032(4) 0.035(4) 0.006(3) -0.001(3) 0.000(3)
C20 0.035(4) 0.042(4) 0.026(3) 0.002(3) -0.001(3) -0.004(3)
C21 0.041(5) 0.052(5) 0.045(4) 0.008(3) 0.001(4) 0.007(4)
C22 0.055(5) 0.074(6) 0.042(4) 0.021(4) -0.008(4) -0.025(5)
C23 0.062(6) 0.069(6) 0.042(4) -0.006(4) 0.011(4) -0.025(5)
C24 0.054(5) 0.049(5) 0.053(5) -0.009(4) 0.011(4) -0.004(4)
N1 0.033(3) 0.031(3) 0.044(3) 0.007(2) -0.009(3) -0.007(2)
N2 0.034(3) 0.030(3) 0.029(3) 0.001(2) -0.005(3) -0.003(2)
N3 0.040(4) 0.035(3) 0.032(3) -0.001(2) -0.002(3) -0.002(3)
N4 0.033(3) 0.028(3) 0.029(3) -0.001(2) 0.002(3) -0.001(2)
N5 0.033(3) 0.027(3) 0.027(3) -0.004(2) -0.004(2) -0.001(2)
N6 0.038(3) 0.034(3) 0.038(3) -0.007(2) 0.003(3) -0.010(3)

loop_
_atom_type_symbol
_atom_type_description
_atom_type_scat_dispersion_real
_atom_type_scat_dispersion_imag
_atom_type_scat_source
C C 0.0033 0.0016 'International Tables Vol C Tables 4.2.6.8 and 6.1.1.4'
H H 0.0000 0.0000 'International Tables Vol C Tables 4.2.6.8 and 6.1.1.4'
N N 0.0061 0.0033 'International Tables Vol C Tables 4.2.6.8 and 6.1.1.4'
O O 0.0106 0.0060 'International Tables Vol C Tables 4.2.6.8 and 6.1.1.4'
Mo Mo -1.6832 0.6857 'International Tables Vol C Tables 4.2.6.8 and 6.1.1.4'
Cu Cu 0.3201 1.2651 'International Tables Vol C Tables 4.2.6.8 and 6.1.1.4'

loop_
_geom_angle_atom_site_label_1
_geom_angle_atom_site_label_2
_geom_angle_atom_site_label_3
_geom_angle
_geom_angle_site_symmetry_1
_geom_angle_site_symmetry_3
N1 Cu1 N6 146.5(2) . 4
N1 Cu1 N5 122.46(19) . 4
N6 Cu1 N5 80.7(2) 4 4
N1 Cu1 N2 80.82(19) . .
N6 Cu1 N2 110.30(19) 4 .
N5 Cu1 N2 119.34(19) 4 .
O10 Mo1 O4 105.2(2) . .
O10 Mo1 O9 103.91(19) . .
O4 Mo1 O9 90.85(18) . .
O10 Mo1 O1 102.5(2) . .
O4 Mo1 O1 152.04(17) . .
O9 Mo1 O1 86.24(17) . .
O10 Mo1 O3 103.44(19) . .
O4 Mo1 O3 86.60(17) . .
O9 Mo1 O3 152.23(17) . .
O1 Mo1 O3 83.27(17) . .
O10 Mo1 O6 177.58(17) . .
O4 Mo1 O6 77.08(13) . .
O9 Mo1 O6 76.66(12) . .
O1 Mo1 O6 75.20(11) . .
O3 Mo1 O6 75.81(11) . .
O8 Mo2 O1 104.3(2) . .
O8 Mo2 O2 104.03(19) . .
O1 Mo2 O2 90.86(17) . .
O8 Mo2 O7 102.27(19) . .
O1 Mo2 O7 86.89(17) . .
O2 Mo2 O7 153.33(16) . .
O8 Mo2 O4 102.4(2) . 5_665
O1 Mo2 O4 153.06(17) . 5_665
O2 Mo2 O4 86.14(17) . 5_665
O7 Mo2 O4 83.99(17) . 5_665
O8 Mo2 O6 177.54(16) . .
O1 Mo2 O6 77.38(12) . .
O2 Mo2 O6 77.60(12) . .
O7 Mo2 O6 75.97(12) . .
O4 Mo2 O6 75.82(12) 5_665 .
O5 Mo3 O7 104.39(19) . .
O5 Mo3 O3 103.70(19) . .
O7 Mo3 O3 90.40(18) . .
O5 Mo3 O2 101.55(19) . 5_665
O7 Mo3 O2 153.73(16) . 5_665
O3 Mo3 O2 87.37(18) . 5_665
O5 Mo3 O9 102.20(18) . 5_665
O7 Mo3 O9 87.04(18) . 5_665
O3 Mo3 O9 153.79(16) . 5_665
O2 Mo3 O9 83.59(17) 5_665 5_665
O5 Mo3 O6 177.22(14) . .
O7 Mo3 O6 77.62(11) . .
O3 Mo3 O6 78.09(11) . .
O2 Mo3 O6 76.32(10) 5_665 .
O9 Mo3 O6 75.88(10) 5_665 .
Mo2 O1 Mo1 117.36(19) . .
Mo2 O2 Mo3 116.14(19) . 5_665
Mo3 O3 Mo1 116.27(19) . .
Mo1 O4 Mo2 116.9(2) . 5_665
Mo2 O6 Mo2 180.00(4) 5_665 .
Mo2 O6 Mo3 90.065(19) 5_665 5_665
Mo2 O6 Mo3 89.935(19) . 5_665
Mo2 O6 Mo3 89.935(19) 5_665 .
Mo2 O6 Mo3 90.065(19) . .
Mo3 O6 Mo3 180.000(6) 5_665 .
Mo2 O6 Mo1 89.82(2) 5_665 5_665
Mo2 O6 Mo1 90.18(2) . 5_665
Mo3 O6 Mo1 89.824(19) 5_665 5_665
Mo3 O6 Mo1 90.176(19) . 5_665
Mo2 O6 Mo1 90.18(2) 5_665 .
Mo2 O6 Mo1 89.82(2) . .
Mo3 O6 Mo1 90.176(19) 5_665 .
Mo3 O6 Mo1 89.824(19) . .
Mo1 O6 Mo1 180.00(2) 5_665 .
Mo3 O7 Mo2 116.08(19) . .
Mo1 O9 Mo3 117.02(18) . 5_665
N1 C1 C2 123.1(6) . .
N1 C1 H1A 118.4 . .
C2 C1 H1A 118.4 . .
C3 C2 C1 119.3(6) . .
C3 C2 H2A 120.4 . .
C1 C2 H2A 120.4 . .
C2 C3 C4 118.6(6) . .
C2 C3 H3A 120.7 . .
C4 C3 H3A 120.7 . .
C5 C4 C3 119.3(6) . .
C5 C4 H4A 120.3 . .
C3 C4 H4A 120.3 . .
N1 C5 C4 122.1(6) . .
N1 C5 C6 116.0(5) . .
C4 C5 C6 121.9(6) . .
N2 C6 C7 110.1(5) . .
N2 C6 C5 118.3(5) . .
C7 C6 C5 131.5(6) . .
C8 C7 C6 105.0(6) . .
C8 C7 H7A 127.5 . .
C6 C7 H7A 127.5 . .
N3 C8 C7 108.7(6) . .
N3 C8 H8A 125.6 . .
C7 C8 H8A 125.6 . .
N3 C9 C10 115.2(5) . .
N3 C9 H9A 108.5 . .
C10 C9 H9A 108.5 . .
N3 C9 H9B 108.5 . .
C10 C9 H9B 108.5 . .
H9A C9 H9B 107.5 . .
C11 C10 C15 119.5(6) . .
C11 C10 C9 122.0(6) . .
C15 C10 C9 118.5(5) . .
C10 C11 C12 120.8(6) . .
C10 C11 H11A 119.6 . .
C12 C11 H11A 119.6 . .
C13 C12 C11 120.0(7) . .
C13 C12 H12A 120.0 . .
C11 C12 H12A 120.0 . .
C12 C13 C14 119.2(6) . .
C12 C13 H13A 120.4 . .
C14 C13 H13A 120.4 . .
C15 C14 C13 121.3(7) . .
C15 C14 H14A 119.4 . .
C13 C14 H14A 119.4 . .
C14 C15 C10 119.0(6) . .
C14 C15 C16 119.6(6) . .
C10 C15 C16 121.4(5) . .
N4 C16 C15 114.8(5) . .
N4 C16 H16A 108.6 . .
C15 C16 H16A 108.6 . .
N4 C16 H16B 108.6 . .
C15 C16 H16B 108.6 . .
H16A C16 H16B 107.6 . .
N4 C17 C18 108.7(6) . .
N4 C17 H17A 125.7 . .
C18 C17 H17A 125.7 . .
C17 C18 C19 105.2(6) . .
C17 C18 H18A 127.4 . .
C19 C18 H18A 127.4 . .
N5 C19 C18 109.5(5) . .
N5 C19 C20 118.8(5) . .
C18 C19 C20 131.7(6) . .
N6 C20 C21 122.6(6) . .
N6 C20 C19 115.0(5) . .
C21 C20 C19 122.4(6) . .
C22 C21 C20 119.0(7) . .
C22 C21 H21A 120.5 . .
C20 C21 H21A 120.5 . .
C23 C22 C21 118.8(7) . .
C23 C22 H22A 120.6 . .
C21 C22 H22A 120.6 . .
C22 C23 C24 120.2(7) . .
C22 C23 H23A 119.9 . .
C24 C23 H23A 119.9 . .
N6 C24 C23 122.5(7) . .
N6 C24 H24A 118.7 . .
C23 C24 H24A 118.7 . .
C1 N1 C5 117.5(5) . .
C1 N1 Cu1 127.9(4) . .
C5 N1 Cu1 114.0(4) . .
C6 N2 N3 105.3(5) . .
C6 N2 Cu1 110.1(4) . .
N3 N2 Cu1 144.1(4) . .
C8 N3 N2 111.0(5) . .
C8 N3 C9 127.8(6) . .
N2 N3 C9 121.2(5) . .
C17 N4 N5 110.4(5) . .
C17 N4 C16 127.6(5) . .
N5 N4 C16 121.6(5) . .
N4 N5 C19 106.1(5) . .
N4 N5 Cu1 143.4(4) . 4
C19 N5 Cu1 110.5(4) . 4
C24 N6 C20 117.0(5) . .
C24 N6 Cu1 127.6(5) . 4
C20 N6 Cu1 114.5(4) . 4

loop_
_geom_bond_atom_site_label_1
_geom_bond_atom_site_label_2
_geom_bond_distance
_geom_bond_site_symmetry_2
Cu1 N1 2.021(5) .
Cu1 N6 2.029(5) 4
Cu1 N5 2.107(5) 4
Cu1 N2 2.122(5) .
Mo1 O10 1.673(4) .
Mo1 O4 1.877(4) .
Mo1 O9 1.890(4) .
Mo1 O1 1.961(4) .
Mo1 O3 1.975(4) .
Mo1 O6 2.3318(5) .
Mo2 O8 1.674(4) .
Mo2 O1 1.873(4) .
Mo2 O2 1.888(4) .
Mo2 O7 1.970(4) .
Mo2 O4 1.978(4) 5_665
Mo2 O6 2.3081(6) .
Mo3 O5 1.684(4) .
Mo3 O7 1.880(4) .
Mo3 O3 1.882(4) .
Mo3 O2 1.956(4) 5_665
Mo3 O9 1.964(4) 5_665
Mo3 O6 2.3086(5) .
O2 Mo3 1.956(4) 5_665
O4 Mo2 1.978(4) 5_665
O6 Mo2 2.3081(6) 5_665
O6 Mo3 2.3086(5) 5_665
O6 Mo1 2.3318(5) 5_665
O9 Mo3 1.964(4) 5_665
C1 N1 1.340(7) .
C1 C2 1.375(9) .
C1 H1A 0.9500 .
C2 C3 1.358(9) .
C2 H2A 0.9500 .
C3 C4 1.396(8) .
C3 H3A 0.9500 .
C4 C5 1.368(8) .
C4 H4A 0.9500 .
C5 N1 1.352(7) .
C5 C6 1.453(8) .
C6 N2 1.333(7) .
C6 C7 1.397(8) .
C7 C8 1.345(8) .
C7 H7A 0.9500 .
C8 N3 1.325(7) .
C8 H8A 0.9500 .
C9 N3 1.455(7) .
C9 C10 1.510(8) .
C9 H9A 0.9900 .
C9 H9B 0.9900 .
C10 C11 1.377(8) .
C10 C15 1.395(8) .
C11 C12 1.389(9) .
C11 H11A 0.9500 .
C12 C13 1.367(9) .
C12 H12A 0.9500 .
C13 C14 1.393(9) .
C13 H13A 0.9500 .
C14 C15 1.376(8) .
C14 H14A 0.9500 .
C15 C16 1.497(8) .
C16 N4 1.467(7) .
C16 H16A 0.9900 .
C16 H16B 0.9900 .
C17 N4 1.334(7) .
C17 C18 1.349(8) .
C17 H17A 0.9500 .
C18 C19 1.393(8) .
C18 H18A 0.9500 .
C19 N5 1.343(7) .
C19 C20 1.456(8) .
C20 N6 1.352(7) .
C20 C21 1.384(8) .
C21 C22 1.373(9) .
C21 H21A 0.9500 .
C22 C23 1.363(10) .
C22 H22A 0.9500 .
C23 C24 1.369(9) .
C23 H23A 0.9500 .
C24 N6 1.351(8) .
C24 H24A 0.9500 .
N2 N3 1.349(6) .
N4 N5 1.340(6) .
N5 Cu1 2.107(5) 4
N6 Cu1 2.029(5) 4
